data_7113652
loop_
_publ_author_name
'Patient, Lee'
'Berry, Malcolm B.'
'Coles, Simon J.'
'Hursthouse, Mike B.'
'Kilburn, Jeremy D.'

_publ_section_title
;
 Lewis acid mediated cyclisations of silylated methylenecyclopropyl
 hydrazones
;
_journal_coden_ASTM CHCOFS
_journal_issue 20
_journal_name_full
;
 Chemical Communications (Cambridge, United Kingdom)
;
_journal_page_first 2552
_journal_page_last 2553
_journal_paper_doi 10.1039/b306636c
_journal_year 2003
_chemical_formula_sum 'C16 H22 N2 O2 S'
_chemical_formula_weight 306.42
_space_group_IT_number 15
_symmetry_cell_setting monoclinic
_symmetry_space_group_name_Hall '-C 2yc'
_symmetry_space_group_name_H-M 'C 1 2/c 1'
_atom_sites_solution_hydrogens geom
_atom_sites_solution_primary direct
_atom_sites_solution_secondary difmap
_audit_creation_method SHELXL-97
_cell_angle_alpha 90.00
_cell_angle_beta 93.811(3)
_cell_angle_gamma 90.00
_cell_formula_units_Z 8
_cell_length_a 12.8588(2)
_cell_length_b 10.7382(2)
_cell_length_c 23.1122(4)
_cell_measurement_reflns_used 7530
_cell_measurement_temperature 120(2)
_cell_measurement_theta_max 27.49
_cell_measurement_theta_min 2.91
_cell_volume 3184.28(10)
_computing_cell_refinement 'DENZO & COLLECT'
_computing_data_collection 'DENZO (Otwinowsi & Minor, 1997) & COLLECT (Hooft, 1998)'
_computing_data_reduction 'DENZO & COLLECT'
_computing_structure_refinement 'SHELXL-97 (Sheldrick, 1997)'
_computing_structure_solution 'SHELXS-97 (Sheldrick, 1997)'
_diffrn_ambient_temperature 120(2)
_diffrn_detector_area_resol_mean 9.091
_diffrn_measured_fraction_theta_full 0.990
_diffrn_measured_fraction_theta_max 0.990
_diffrn_measurement_device_type 'Nonius KappaCCD'
_diffrn_measurement_method '\f and \w scans'
_diffrn_radiation_monochromator graphite
_diffrn_radiation_source 'Nonius FR591 rotating anode'
_diffrn_radiation_type MoK\a
_diffrn_radiation_wavelength 0.71073
_diffrn_reflns_av_R_equivalents 0.0554
_diffrn_reflns_av_sigmaI/netI 0.0544
_diffrn_reflns_limit_h_max 15
_diffrn_reflns_limit_h_min -15
_diffrn_reflns_limit_k_max 12
_diffrn_reflns_limit_k_min -12
_diffrn_reflns_limit_l_max 27
_diffrn_reflns_limit_l_min -27
_diffrn_reflns_number 8166
_diffrn_reflns_theta_full 25.03
_diffrn_reflns_theta_max 25.03
_diffrn_reflns_theta_min 2.98
_diffrn_standards_decay_% negligible
_exptl_absorpt_coefficient_mu 0.210
_exptl_absorpt_correction_T_max 0.9593
_exptl_absorpt_correction_T_min 0.9593
_exptl_absorpt_correction_type multi-scan
_exptl_absorpt_process_details 'SORTAV (Blessing, 1997)'
_exptl_crystal_colour colourless
_exptl_crystal_density_diffrn 1.278
_exptl_crystal_density_method 'not measured'
_exptl_crystal_description block
_exptl_crystal_F_000 1312
_exptl_crystal_size_max 0.20
_exptl_crystal_size_mid 0.20
_exptl_crystal_size_min 0.20
_refine_diff_density_max 0.242
_refine_diff_density_min -0.371
_refine_diff_density_rms 0.050
_refine_ls_extinction_coef 0.0023(5)
_refine_ls_extinction_expression Fc^*^=kFc[1+0.001xFc^2^\l^3^/sin(2\q)]^-1/4^
_refine_ls_extinction_method SHELXL
_refine_ls_goodness_of_fit_ref 1.055
_refine_ls_hydrogen_treatment riding
_refine_ls_matrix_type full
_refine_ls_number_parameters 279
_refine_ls_number_reflns 2784
_refine_ls_number_restraints 0
_refine_ls_restrained_S_all 1.055
_refine_ls_R_factor_all 0.0492
_refine_ls_R_factor_gt 0.0376
_refine_ls_shift/su_max 0.004
_refine_ls_shift/su_mean 0.001
_refine_ls_structure_factor_coef Fsqd
_refine_ls_weighting_details 'calc w=1/[\s^2^(Fo^2^)+(0.0493P)^2^+0.7825P] where P=(Fo^2^+2Fc^2^)/3'
_refine_ls_weighting_scheme calc
_refine_ls_wR_factor_gt 0.0928
_refine_ls_wR_factor_ref 0.0986
_reflns_number_gt 2306
_reflns_number_total 2784
_reflns_threshold_expression >2sigma(I)
_cod_duplicate_entry 7104840
_cod_data_source_file b306636c.txt
_cod_data_source_block 12c
_cod_depositor_comments
;
The following automatic conversions were performed:

'_symmetry_cell_setting' value 'Monoclinic' changed to 'monoclinic'
according to
/usr/data/users/saulius/automatic-downloads/retrospective/RSC/lib/dictionaries/cif_core.dic
dictionary named 'cif_core.dic' version 2.4.2 from
2011-04-26.

'_exptl_absorpt_correction_type' value 'multiscan'
changed to 'multi-scan' according to
/usr/data/users/saulius/automatic-downloads/retrospective/RSC/lib/dictionaries/cif_core.dic
dictionary named 'cif_core.dic' version 2.4.2 from 2011-04-26.

Automatic conversion script
Id: cif_fix_values 2281 2013-09-26 08:29:07Z andrius 
;
_cod_original_cell_volume 3184.28(9)
_cod_original_sg_symbol_H-M C2/c
_cod_database_code 7113652

loop_
_symmetry_equiv_pos_as_xyz
'x, y, z'
'-x, y, -z+1/2'
'x+1/2, y+1/2, z'
'-x+1/2, y+1/2, -z+1/2'
'-x, -y, -z'
'x, -y, z-1/2'
'-x+1/2, -y+1/2, -z'
'x+1/2, -y+1/2, z-1/2'

loop_
_atom_site_label
_atom_site_type_symbol
_atom_site_fract_x
_atom_site_fract_y
_atom_site_fract_z
_atom_site_U_iso_or_equiv
_atom_site_adp_type
_atom_site_occupancy
_atom_site_symmetry_multiplicity
_atom_site_calc_flag
S1 S 0.43208(3) 0.01335(4) 0.341113(16) 0.01980(18) Uani 1 1 d
N1 N 0.53206(11) -0.06940(15) 0.32441(6) 0.0192(4) Uani 1 1 d
N2 N 0.58695(10) -0.13013(14) 0.37203(5) 0.0194(4) Uani 1 1 d
O1 O 0.36349(9) -0.06334(12) 0.37163(5) 0.0256(3) Uani 1 1 d
O2 O 0.39592(9) 0.06968(13) 0.28698(5) 0.0263(3) Uani 1 1 d
C1 C 0.6453(2) 0.3823(3) 0.50715(11) 0.0460(6) Uani 1 1 d
C2 C 0.58623(15) 0.29496(19) 0.46560(8) 0.0291(5) Uani 1 1 d
C3 C 0.52525(14) 0.20004(18) 0.48614(8) 0.0256(4) Uani 1 1 d
C4 C 0.47310(14) 0.11720(18) 0.44827(7) 0.0223(4) Uani 1 1 d
C5 C 0.48182(13) 0.12978(17) 0.38905(7) 0.0199(4) Uani 1 1 d
C6 C 0.54001(15) 0.2262(2) 0.36772(8) 0.0313(5) Uani 1 1 d
C7 C 0.59203(17) 0.3075(2) 0.40585(8) 0.0360(5) Uani 1 1 d
C8 C 0.68679(13) -0.06908(18) 0.39223(7) 0.0214(4) Uani 1 1 d
C9 C 0.72957(15) -0.16644(19) 0.43597(7) 0.0249(4) Uani 1 1 d
C10 C 0.69300(15) -0.29103(19) 0.40801(8) 0.0261(4) Uani 1 1 d
C11 C 0.62103(13) -0.25655(17) 0.35427(7) 0.0216(4) Uani 1 1 d
C12 C 0.68281(14) -0.24522(19) 0.29947(7) 0.0253(4) Uani 1 1 d
C13 C 0.75725(14) -0.13684(19) 0.30088(7) 0.0265(5) Uani 1 1 d
C14 C 0.75796(15) -0.05402(19) 0.34356(7) 0.0255(4) Uani 1 1 d
C15 C 0.82754(18) -0.1270(3) 0.25181(9) 0.0392(6) Uani 1 1 d
C16 C 0.52886(16) -0.3424(2) 0.34442(9) 0.0296(5) Uani 1 1 d
H1A H 0.702(2) 0.410(3) 0.4907(10) 0.057(8) Uiso 1 1 d
H1B H 0.598(2) 0.447(3) 0.5213(11) 0.076(9) Uiso 1 1 d
H1C H 0.670(2) 0.339(3) 0.5451(12) 0.071(8) Uiso 1 1 d
H1N H 0.5671(17) -0.031(2) 0.3012(9) 0.034(6) Uiso 1 1 d
H3 H 0.5172(14) 0.1885(19) 0.5252(9) 0.029(5) Uiso 1 1 d
H4 H 0.4309(14) 0.0489(19) 0.4624(7) 0.020(5) Uiso 1 1 d
H6 H 0.5465(15) 0.234(2) 0.3280(9) 0.034(5) Uiso 1 1 d
H7 H 0.6374(19) 0.369(3) 0.3920(10) 0.057(7) Uiso 1 1 d
H8 H 0.6719(13) 0.0119(18) 0.4095(7) 0.015(4) Uiso 1 1 d
H9A H 0.8070(14) -0.1644(17) 0.4408(7) 0.019(4) Uiso 1 1 d
H9B H 0.7000(14) -0.1529(18) 0.4724(9) 0.026(5) Uiso 1 1 d
H10A H 0.6525(16) -0.339(2) 0.4354(9) 0.037(6) Uiso 1 1 d
H10B H 0.7531(15) -0.3438(19) 0.3981(7) 0.027(5) Uiso 1 1 d
H12A H 0.7199(16) -0.321(2) 0.2924(8) 0.041(6) Uiso 1 1 d
H12B H 0.6356(15) -0.235(2) 0.2651(9) 0.034(5) Uiso 1 1 d
H14 H 0.8069(15) 0.0101(19) 0.3421(8) 0.025(5) Uiso 1 1 d
H15A H 0.7876(17) -0.127(2) 0.2143(10) 0.043(6) Uiso 1 1 d
H15B H 0.875(2) -0.201(3) 0.2526(10) 0.061(8) Uiso 1 1 d
H15C H 0.871(2) -0.046(3) 0.2556(9) 0.055(7) Uiso 1 1 d
H16A H 0.5542(17) -0.423(2) 0.3326(8) 0.040(6) Uiso 1 1 d
H16B H 0.4803(16) -0.309(2) 0.3109(9) 0.039(6) Uiso 1 1 d
H16C H 0.4912(15) -0.3485(19) 0.3791(9) 0.031(5) Uiso 1 1 d

loop_
_atom_site_aniso_label
_atom_site_aniso_U_11
_atom_site_aniso_U_22
_atom_site_aniso_U_33
_atom_site_aniso_U_23
_atom_site_aniso_U_13
_atom_site_aniso_U_12
S1 0.0186(3) 0.0233(3) 0.0172(2) -0.00222(17) -0.00128(16) 0.00629(19)
N1 0.0205(8) 0.0236(9) 0.0133(7) 0.0018(6) -0.0002(6) 0.0067(7)
N2 0.0202(8) 0.0228(9) 0.0146(7) 0.0004(6) -0.0042(5) 0.0073(6)
O1 0.0216(7) 0.0282(8) 0.0272(7) -0.0027(5) 0.0035(5) -0.0001(6)
O2 0.0283(7) 0.0303(8) 0.0193(6) -0.0013(5) -0.0061(5) 0.0130(6)
C1 0.0549(16) 0.0392(15) 0.0429(13) -0.0106(11) -0.0035(12) -0.0144(13)
C2 0.0342(11) 0.0230(11) 0.0297(10) -0.0027(8) -0.0019(8) 0.0011(9)
C3 0.0318(10) 0.0277(11) 0.0175(9) -0.0030(8) 0.0020(7) 0.0034(8)
C4 0.0229(9) 0.0221(11) 0.0221(9) 0.0007(8) 0.0034(7) 0.0039(8)
C5 0.0199(9) 0.0208(10) 0.0188(8) -0.0001(7) 0.0000(6) 0.0073(8)
C6 0.0409(12) 0.0332(12) 0.0197(9) 0.0044(8) 0.0023(8) -0.0032(10)
C7 0.0459(13) 0.0270(12) 0.0352(11) 0.0056(9) 0.0032(9) -0.0109(10)
C8 0.0207(9) 0.0224(11) 0.0205(9) -0.0024(7) -0.0031(7) 0.0026(8)
C9 0.0244(10) 0.0320(12) 0.0176(9) 0.0007(8) -0.0037(7) 0.0060(8)
C10 0.0278(10) 0.0271(11) 0.0226(9) 0.0032(8) -0.0029(8) 0.0075(9)
C11 0.0224(9) 0.0212(10) 0.0206(9) -0.0005(7) -0.0024(7) 0.0077(8)
C12 0.0268(10) 0.0288(11) 0.0200(9) -0.0031(8) -0.0013(7) 0.0109(9)
C13 0.0214(9) 0.0351(12) 0.0230(9) 0.0081(8) 0.0008(7) 0.0122(9)
C14 0.0203(10) 0.0294(11) 0.0264(9) 0.0065(8) -0.0016(7) 0.0024(9)
C15 0.0361(12) 0.0526(16) 0.0301(11) 0.0101(10) 0.0114(9) 0.0147(12)
C16 0.0320(11) 0.0255(12) 0.0304(11) -0.0003(9) -0.0037(9) 0.0027(9)

loop_
_atom_type_symbol
_atom_type_description
_atom_type_scat_dispersion_real
_atom_type_scat_dispersion_imag
_atom_type_scat_source
C C 0.0033 0.0016 'International Tables Vol C Tables 4.2.6.8 and 6.1.1.4'
H H 0.0000 0.0000 'International Tables Vol C Tables 4.2.6.8 and 6.1.1.4'
N N 0.0061 0.0033 'International Tables Vol C Tables 4.2.6.8 and 6.1.1.4'
O O 0.0106 0.0060 'International Tables Vol C Tables 4.2.6.8 and 6.1.1.4'
S S 0.1246 0.1234 'International Tables Vol C Tables 4.2.6.8 and 6.1.1.4'

loop_
_geom_angle_atom_site_label_1
_geom_angle_atom_site_label_2
_geom_angle_atom_site_label_3
_geom_angle
O1 S1 O2 119.85(8)
O1 S1 N1 109.00(8)
O2 S1 N1 103.74(7)
O1 S1 C5 108.01(8)
O2 S1 C5 109.35(8)
N1 S1 C5 106.06(8)
N2 N1 S1 115.11(11)
N1 N2 C8 114.40(14)
N1 N2 C11 110.07(12)
C8 N2 C11 102.94(13)
C3 C2 C7 118.55(17)
C3 C2 C1 120.64(18)
C7 C2 C1 120.80(19)
C4 C3 C2 120.97(16)
C5 C4 C3 119.48(18)
C6 C5 C4 120.28(16)
C6 C5 S1 119.21(13)
C4 C5 S1 120.10(14)
C7 C6 C5 119.66(17)
C6 C7 C2 121.02(19)
N2 C8 C14 111.57(14)
N2 C8 C9 99.84(14)
C14 C8 C9 110.92(15)
C8 C9 C10 103.24(13)
C11 C10 C9 106.16(15)
N2 C11 C16 110.82(15)
N2 C11 C10 99.68(13)
C16 C11 C10 113.47(16)
N2 C11 C12 109.30(15)
C16 C11 C12 111.52(15)
C10 C11 C12 111.42(15)
C13 C12 C11 113.84(15)
C14 C13 C15 122.7(2)
C14 C13 C12 120.44(17)
C15 C13 C12 116.89(18)
C13 C14 C8 120.58(19)

loop_
_geom_bond_atom_site_label_1
_geom_bond_atom_site_label_2
_geom_bond_distance
S1 O1 1.4270(13)
S1 O2 1.4388(12)
S1 N1 1.6301(15)
S1 C5 1.7622(17)
N1 N2 1.4254(18)
N2 C8 1.489(2)
N2 C11 1.492(2)
C1 C2 1.510(3)
C2 C3 1.389(3)
C2 C7 1.394(3)
C3 C4 1.389(3)
C4 C5 1.387(2)
C5 C6 1.387(3)
C6 C7 1.381(3)
C8 C14 1.505(3)
C8 C9 1.531(2)
C9 C10 1.545(3)
C10 C11 1.544(2)
C11 C16 1.507(3)
C11 C12 1.544(2)
C12 C13 1.506(3)
C13 C14 1.328(3)
C13 C15 1.500(3)

loop_
_geom_hbond_atom_site_label_D
_geom_hbond_atom_site_label_H
_geom_hbond_atom_site_label_A
_geom_hbond_distance_DH
_geom_hbond_distance_HA
_geom_hbond_distance_DA
_geom_hbond_angle_DHA
_geom_hbond_site_symmetry_A
N1 H1N O2 0.83(2) 2.38(2) 3.167(2) 157.4(19) 2_655
